data_7130333
loop_
_publ_author_name
'McManus, Caitil\'in'
'Crumpton, Agamemnon E.'
'Aldridge, Simon'

_publ_section_title
;
 Alkyne insertion into Cu--Al bonds and selective functionalization to
 form copper acyl compounds
;
_journal_name_full 'Chemical Communications'
_journal_paper_doi 10.1039/D2CC02578G
_journal_year 2022
_chemical_formula_moiety 'C71 H101 Al Cu N2 O2 P'
_chemical_formula_sum 'C71 H101 Al Cu N2 O2 P'
_chemical_formula_weight 1136.02
_space_group_crystal_system triclinic
_space_group_IT_number 2
_space_group_name_Hall '-P 1'
_space_group_name_H-M_alt 'P -1'
_atom_sites_solution_hydrogens geom
_atom_sites_solution_primary dual
_audit_creation_date 2022-02-19
_audit_creation_method
;
Olex2 1.3
(compiled 2020.11.12 svn.r5f609507 for OlexSys, GUI svn.r6408)
;
_audit_update_record
;
2022-03-11 deposited with the CCDC.	2022-06-22 downloaded from the CCDC.
;
_cell_angle_alpha 71.108(2)
_cell_angle_beta 79.692(2)
_cell_angle_gamma 80.746(2)
_cell_formula_units_Z 2
_cell_length_a 12.1884(2)
_cell_length_b 17.4389(4)
_cell_length_c 19.4541(5)
_cell_measurement_reflns_used 22199
_cell_measurement_temperature 150.00(10)
_cell_measurement_theta_max 76.0060
_cell_measurement_theta_min 4.1220
_cell_volume 3825.54(15)
_computing_cell_refinement 'CrysAlisPro 1.171.39.46 (Rigaku OD, 2018)'
_computing_data_collection 'CrysAlisPro 1.171.39.46 (Rigaku OD, 2018)'
_computing_data_reduction 'CrysAlisPro 1.171.39.46 (Rigaku OD, 2018)'
_computing_molecular_graphics 'Olex2 1.3 (Dolomanov et al., 2009)'
_computing_publication_material 'Olex2 1.3 (Dolomanov et al., 2009)'
_computing_structure_refinement 'SHELXL 2018/3 (Sheldrick, 2015)'
_computing_structure_solution 'SHELXT 2018/2 (Sheldrick, 2018)'
_diffrn_ambient_environment N~2~
_diffrn_ambient_temperature 150.00(10)
_diffrn_detector 'CCD plate'
_diffrn_detector_area_resol_mean 10.4102
_diffrn_detector_type Atlas
_diffrn_measured_fraction_theta_full 1.000
_diffrn_measured_fraction_theta_max 0.989
_diffrn_measurement_details
;
List of Runs (angles in degrees, time in seconds):

  # Type    Start    End  Width  t~exp~   \w     \q     \k     \f   Frames
#--------------------------------------------------------------------------
  1  \w   -124.00 -54.00   1.00    5.00    --  -42.66   0.00 -90.00   70
  2  \w    -26.00  41.00   1.00    5.00    --  -42.66   0.00 -90.00   67
  3  \w    -22.00  10.00   1.00    5.00    --  -42.66  38.00  30.00   32
  4  \w    -44.00   3.00   1.00    5.00    --  -42.66  57.00-150.00   47
  5  \w     -5.00  22.00   1.00    5.00    --  -42.66  19.00 -60.00   27
  6  \w     70.00 128.00   1.00    5.00    --   42.66 178.00-150.00   58
  7  \w     71.00 127.00   1.00    5.00    --   42.66 178.00  60.00   56
  8  \w     94.00 121.00   1.00    5.00    --   42.66-178.00  30.00   27
  9  \w     43.00  72.00   1.00   19.00    --  111.00 -45.00-120.00   29
 10  \w     40.00 112.00   1.00   19.00    --  111.00-125.00-150.00   72
 11  \w     70.00 112.00   1.00   19.00    --  111.00-125.00 -90.00   42
 12  \w    112.00 139.00   1.00   19.00    --  111.00  77.00 -90.00   27
 13  \w     51.00  76.00   1.00   19.00    --  111.00 -61.00 -30.00   25
 14  \w     49.00  89.00   1.00   19.00    --  111.00 -61.00  90.00   40
 15  \w     41.00  69.00   1.00   19.00    --  111.00 -45.00  90.00   28
 16  \w     91.00 163.00   1.00   19.00    --  111.00  45.00  30.00   72
 17  \w     60.00  90.00   1.00   19.00    --  111.00 -61.00-150.00   30
 18  \w    108.00 177.00   1.00   19.00    --  111.00  77.00 120.00   69
 19  \w     69.00  97.00   1.00   19.00    --  111.00-125.00-120.00   28
 20  \w     43.00  99.00   1.00   19.00    --  111.00-125.00 120.00   56
 21  \w     72.00  99.00   1.00   19.00    --  111.00-125.00  60.00   27
 22  \w     84.00 121.00   1.00   19.00    --  111.00-137.00 160.32   37
 23  \w     70.00 110.00   1.00   19.00    --  111.00-125.00   0.00   40
 24  \w    118.00 156.00   1.00   19.00    --  111.00 125.00-180.00   38
 25  \w     73.00 112.00   1.00   19.00    --  111.00-125.00 -30.00   39
 26  \w     40.00  65.00   1.00   19.00    --  111.00 -45.00-150.00   25
 27  \w     36.00  64.00   1.00   19.00    --  111.00 -95.00 120.00   28
 28  \w     69.00 100.00   1.00   19.00    --  111.00 -95.00 120.00   31
 29  \w     44.00  70.00   1.00   19.00    --  111.00 -45.00-180.00   26
 30  \w    102.00 177.00   1.00   19.00    --  111.00  30.00-120.00   75
 31  \w    107.00 178.00   1.00   19.00    --  111.00  77.00 -30.00   71
 32  \w     50.00 111.00   1.00   19.00    --  111.00-125.00  90.00   61
 33  \w     42.00  68.00   1.00   19.00    --  111.00-125.00   0.00   26
 34  \w     48.00  74.00   1.00   19.00    --  111.00-137.00 160.32   26
 35  \w     40.00  65.00   1.00   19.00    --  111.00 -45.00 -90.00   25
 36  \w    106.00 135.00   1.00   19.00    --  111.00  30.00-180.00   29
 37  \w    110.00 177.00   1.00   19.00    --  111.00  45.00 -90.00   67
 38  \w     33.00  58.00   1.00   19.00    --  111.00 -95.00-150.00   25
 39  \w     73.00 102.00   1.00   19.00    --  111.00 -95.00-150.00   29
 40  \w     45.00  72.00   1.00   19.00    --  111.00 -61.00   0.00   27
 41  \w     83.00 108.00   1.00   19.00    --  111.00  15.00-150.00   25
 42  \w    131.00 156.00   1.00   19.00    --  111.00  15.00-150.00   25
 43  \w     35.00 108.00   1.00   19.00    --  111.00-104.00  -0.50   73
;
_diffrn_measurement_device 'four-circle diffractometer'
_diffrn_measurement_device_type 'SuperNova, Dual, Cu at home/near, Atlas'
_diffrn_measurement_method '\w scans'
_diffrn_orient_matrix_type 'CrysAlisPro convention (1999,Acta A55,543-557)'
_diffrn_orient_matrix_UB_11 0.0333798000
_diffrn_orient_matrix_UB_12 -0.0824778000
_diffrn_orient_matrix_UB_13 0.0558696000
_diffrn_orient_matrix_UB_21 0.0132428000
_diffrn_orient_matrix_UB_22 0.0444903000
_diffrn_orient_matrix_UB_23 0.0542497000
_diffrn_orient_matrix_UB_31 -0.1241723000
_diffrn_orient_matrix_UB_32 -0.0066193000
_diffrn_orient_matrix_UB_33 0.0327532000
_diffrn_radiation_monochromator mirror
_diffrn_radiation_probe x-ray
_diffrn_radiation_type 'Cu K\a'
_diffrn_radiation_wavelength 1.54184
_diffrn_reflns_av_R_equivalents 0.0262
_diffrn_reflns_av_unetI/netI 0.0299
_diffrn_reflns_Laue_measured_fraction_full 1.000
_diffrn_reflns_Laue_measured_fraction_max 0.989
_diffrn_reflns_limit_h_max 11
_diffrn_reflns_limit_h_min -15
_diffrn_reflns_limit_k_max 21
_diffrn_reflns_limit_k_min -21
_diffrn_reflns_limit_l_max 24
_diffrn_reflns_limit_l_min -23
_diffrn_reflns_number 43236
_diffrn_reflns_point_group_measured_fraction_full 1.000
_diffrn_reflns_point_group_measured_fraction_max 0.989
_diffrn_reflns_theta_full 67.684
_diffrn_reflns_theta_max 76.118
_diffrn_reflns_theta_min 3.709
_diffrn_source 'micro-focus sealed X-ray tube'
_diffrn_source_type 'SuperNova (Cu) X-ray Source'
_exptl_absorpt_coefficient_mu 0.992
_exptl_absorpt_correction_T_max 1.00000
_exptl_absorpt_correction_T_min 0.93396
_exptl_absorpt_correction_type multi-scan
_exptl_absorpt_process_details
;
CrysAlisPro 1.171.39.46 (Rigaku Oxford Diffraction, 2018)
Empirical absorption correction using spherical harmonics,
 implemented in SCALE3 ABSPACK scaling algorithm.
;
_exptl_crystal_colour yellow
_exptl_crystal_colour_primary yellow
_exptl_crystal_density_diffrn 0.986
_exptl_crystal_description plate
_exptl_crystal_F_000 1228
_exptl_crystal_size_max 0.16
_exptl_crystal_size_mid 0.15
_exptl_crystal_size_min 0.02
_refine_diff_density_max 0.521
_refine_diff_density_min -0.463
_refine_diff_density_rms 0.044
_refine_ls_extinction_method none
_refine_ls_goodness_of_fit_ref 1.043
_refine_ls_hydrogen_treatment constr
_refine_ls_matrix_type full
_refine_ls_number_parameters 791
_refine_ls_number_reflns 15832
_refine_ls_number_restraints 0
_refine_ls_restrained_S_all 1.043
_refine_ls_R_factor_all 0.0475
_refine_ls_R_factor_gt 0.0409
_refine_ls_shift/su_max 0.001
_refine_ls_shift/su_mean 0.000
_refine_ls_structure_factor_coef Fsqd
_refine_ls_weighting_details 'w=1/[\s^2^(Fo^2^)+(0.0593P)^2^+1.1196P] where P=(Fo^2^+2Fc^2^)/3'
_refine_ls_weighting_scheme calc
_refine_ls_wR_factor_gt 0.1084
_refine_ls_wR_factor_ref 0.1148
_reflns_Friedel_coverage 0.000
_reflns_number_gt 13666
_reflns_number_total 15832
_reflns_threshold_expression 'I > 2\s(I)'
_cod_data_source_file d2cc02578g2.cif
_cod_data_source_block 4-PrPh
_cod_original_cell_volume 3825.54(16)
_cod_database_code 7130333
_shelx_shelxl_version_number 2018/3
_chemical_oxdiff_formula 'C80 H100 Al1 O2 N2 P1 Cu1'
_shelx_space_group_comment
;
The symmetry employed for this shelxl refinement is uniquely defined
by the following loop, which should always be used as a source of
symmetry information in preference to the above space-group names.
They are only intended as comments.
;
_shelx_estimated_absorpt_t_max 0.980
_shelx_estimated_absorpt_t_min 0.857
_reflns_odcompleteness_completeness 99.74
_reflns_odcompleteness_iscentric 1
_reflns_odcompleteness_theta 74.33
_olex2_refinement_description
;
1. Fixed Uiso
 At 1.2 times of:
  All C(H) groups, All C(H,H) groups
 At 1.5 times of:
  All C(H,H,H) groups
2. Others
 Sof(C65A)=Sof(H65D)=Sof(H65E)=Sof(H65F)=Sof(C66A)=Sof(H66D)=Sof(H66E)=
 Sof(H66F)=Sof(C64A)=Sof(H64D)=Sof(H64E)=Sof(H64F)=1-FVAR(1)
 Sof(C66)=Sof(H66A)=Sof(H66B)=Sof(H66C)=Sof(C64)=Sof(H64A)=Sof(H64B)=Sof(H64C)=
 Sof(C65)=Sof(H65A)=Sof(H65B)=Sof(H65C)=FVAR(1)
 Sof(C68A)=Sof(H68D)=Sof(H68E)=Sof(H68F)=Sof(C69A)=Sof(H69D)=Sof(H69E)=
 Sof(H69F)=Sof(C70A)=Sof(H70D)=Sof(H70E)=Sof(H70F)=1-FVAR(2)
 Sof(C69)=Sof(H69A)=Sof(H69B)=Sof(H69C)=Sof(C70)=Sof(H70A)=Sof(H70B)=Sof(H70C)=
 Sof(C68)=Sof(H68A)=Sof(H68B)=Sof(H68C)=FVAR(2)
3.a Ternary CH refined with riding coordinates:
 C41(H41), C44(H44), C54(H54), C56(H56)
3.b Secondary CH2 refined with riding coordinates:
 C4(H4A,H4B), C5(H5A,H5B)
3.c Aromatic/amide H refined with riding coordinates:
 C14(H14), C26(H26), C16(H16), C24(H24), C39(H39), C8(H8), C37(H37), C12(H12),
 C38(H38), C51(H51), C9(H9), C49(H49), C11(H11), C10(H10), C50(H50)
3.d Idealised Me refined as rotating group:
 C42(H42A,H42B,H42C), C43(H43A,H43B,H43C), C20(H20A,H20B,H20C), C31(H31A,H31B,
 H31C), C19(H19A,H19B,H19C), C6(H6A,H6B,H6C), C34(H34A,H34B,H34C), C45(H45A,
 H45B,H45C), C30(H30A,H30B,H30C), C58(H58A,H58B,H58C), C53(H53A,H53B,H53C),
 C33(H33A,H33B,H33C), C55(H55A,H55B,H55C), C46(H46A,H46B,H46C), C57(H57A,H57B,
 H57C), C28(H28A,H28B,H28C), C27(H27A,H27B,H27C), C60(H60A,H60B,H60C), C69(H69A,
 H69B,H69C), C66(H66A,H66B,H66C), C61(H61A,H61B,H61C), C64(H64A,H64B,H64C),
 C70(H70A,H70B,H70C), C62(H62A,H62B,H62C), C65(H65A,H65B,H65C), C68(H68A,H68B,
 H68C), C65A(H65D,H65E,H65F), C66A(H66D,H66E,H66F), C64A(H64D,H64E,H64F),
 C68A(H68D,H68E,H68F), C69A(H69D,H69E,H69F), C70A(H70D,H70E,H70F)
;
_smtbx_masks_void_probe_radius 1.2
_smtbx_masks_void_truncation_radius 1.2
_olex2_submission_special_instructions 'No special instructions were received'
_oxdiff_exptl_absorpt_empirical_details
;
Empirical correction (ABSPACK) includes:
- Absorption correction using spherical harmonics
- Frame scaling
;
_oxdiff_exptl_absorpt_empirical_full_max 1.227
_oxdiff_exptl_absorpt_empirical_full_min 0.759

loop_
_space_group_symop_operation_xyz
'x, y, z'
'-x, -y, -z'

loop_
_atom_site_label
_atom_site_type_symbol
_atom_site_fract_x
_atom_site_fract_y
_atom_site_fract_z
_atom_site_U_iso_or_equiv
_atom_site_adp_type
_atom_site_occupancy
_atom_site_site_symmetry_order
_atom_site_calc_flag
_atom_site_refinement_flags_posn
_atom_site_refinement_flags_adp
_atom_site_refinement_flags_occupancy
_atom_site_disorder_assembly
_atom_site_disorder_group
Cu1 Cu 0.56067(2) 0.83340(2) 0.74952(2) 0.03217(7) Uani 1 1 d . . . . .
Al1 Al 0.36659(3) 0.69316(2) 0.66532(2) 0.02033(8) Uani 1 1 d . . . . .
P2 P 0.59473(3) 0.89041(2) 0.82877(2) 0.03223(9) Uani 1 1 d . . . . .
O2 O 0.29784(7) 0.61024(6) 0.63741(5) 0.02233(18) Uani 1 1 d . . . . .
O1 O 0.40637(7) 0.77474(6) 0.69701(5) 0.02391(18) Uani 1 1 d . . . . .
N1 N 0.31186(9) 0.76254(7) 0.57748(6) 0.0221(2) Uani 1 1 d . . . . .
N2 N 0.29012(9) 0.63831(7) 0.75909(6) 0.0243(2) Uani 1 1 d . . . . .
C22 C 0.23207(11) 0.55957(8) 0.69673(7) 0.0234(2) Uani 1 1 d . . . . .
C13 C 0.24917(10) 0.72851(8) 0.54423(7) 0.0218(2) Uani 1 1 d . . . . .
C3 C 0.53109(10) 0.65748(8) 0.64895(7) 0.0226(2) Uani 1 1 d . . . . .
C15 C 0.12311(11) 0.72394(9) 0.46128(7) 0.0255(3) Uani 1 1 d . . . . .
C17 C 0.17426(11) 0.59998(8) 0.55759(7) 0.0252(3) Uani 1 1 d . . . . .
C35 C 0.35018(10) 0.83950(8) 0.53312(7) 0.0224(2) Uani 1 1 d . . . . .
C14 C 0.18988(11) 0.76709(8) 0.48406(7) 0.0243(3) Uani 1 1 d . . . . .
H14 H 0.195057 0.822014 0.459033 0.029 Uiso 1 1 calc R U . . .
C2 C 0.58462(10) 0.70985(8) 0.66646(7) 0.0230(2) Uani 1 1 d . . . . .
C00G C 0.23942(11) 0.64559(8) 0.57630(7) 0.0221(2) Uani 1 1 d . . . . .
C21 C 0.16662(12) 0.50981(8) 0.68421(8) 0.0257(3) Uani 1 1 d . . . . .
C40 C 0.44105(11) 0.84120(8) 0.47633(8) 0.0254(3) Uani 1 1 d . . . . .
C26 C 0.09894(12) 0.46495(9) 0.74581(8) 0.0287(3) Uani 1 1 d . . . . .
H26 H 0.053924 0.429509 0.740471 0.034 Uiso 1 1 calc R U . . .
C23 C 0.23178(11) 0.57494(8) 0.76266(7) 0.0243(3) Uani 1 1 d . . . . .
C16 C 0.11559(11) 0.64088(9) 0.49840(7) 0.0264(3) Uani 1 1 d . . . . .
H16 H 0.070754 0.612661 0.483289 0.032 Uiso 1 1 calc R U . . .
C1 C 0.51159(11) 0.77097(8) 0.69784(7) 0.0235(2) Uani 1 1 d . . . . .
C7 C 0.70785(11) 0.71505(9) 0.65740(8) 0.0263(3) Uani 1 1 d . . . . .
C47 C 0.29618(11) 0.64784(9) 0.82883(7) 0.0269(3) Uani 1 1 d . . . . .
C36 C 0.29783(11) 0.91292(9) 0.54488(8) 0.0270(3) Uani 1 1 d . . . . .
C4 C 0.59083(11) 0.59186(8) 0.61645(8) 0.0268(3) Uani 1 1 d . . . . .
H4A H 0.670124 0.598700 0.604562 0.032 Uiso 1 1 calc R U . . .
H4B H 0.562391 0.598803 0.571077 0.032 Uiso 1 1 calc R U . . .
C41 C 0.50157(12) 0.76427(9) 0.46051(8) 0.0284(3) Uani 1 1 d . . . . .
H41 H 0.475503 0.717401 0.500664 0.034 Uiso 1 1 calc R U . . .
C24 C 0.16523(12) 0.52712(9) 0.82327(8) 0.0288(3) Uani 1 1 d . . . . .
H24 H 0.165452 0.531452 0.869644 0.035 Uiso 1 1 calc R U . . .
C25 C 0.09860(12) 0.47303(9) 0.81492(8) 0.0303(3) Uani 1 1 d . . . . .
C32 C 0.05602(12) 0.76561(9) 0.39654(8) 0.0309(3) Uani 1 1 d . . . . .
C39 C 0.47546(13) 0.91639(10) 0.43262(9) 0.0341(3) Uani 1 1 d . . . . .
H39 H 0.535672 0.917828 0.395511 0.041 Uiso 1 1 calc R U . . .
C18 C 0.17104(13) 0.51052(9) 0.60471(8) 0.0302(3) Uani 1 1 d . . . . .
C52 C 0.37527(13) 0.59665(11) 0.87274(8) 0.0350(3) Uani 1 1 d . . . . .
C8 C 0.74811(12) 0.79056(10) 0.62113(9) 0.0321(3) Uani 1 1 d . . . . .
H8 H 0.697900 0.836178 0.603780 0.039 Uiso 1 1 calc R U . . .
C37 C 0.33423(13) 0.98671(9) 0.49896(9) 0.0346(3) Uani 1 1 d . . . . .
H37 H 0.298571 1.035390 0.506095 0.042 Uiso 1 1 calc R U . . .
C12 C 0.78494(13) 0.64818(10) 0.68382(9) 0.0349(3) Uani 1 1 d . . . . .
H12 H 0.760053 0.597384 0.708286 0.042 Uiso 1 1 calc R U . . .
C48 C 0.22102(12) 0.70609(10) 0.85471(8) 0.0321(3) Uani 1 1 d . . . . .
C42 C 0.62902(12) 0.75975(10) 0.45733(9) 0.0362(3) Uani 1 1 d . . . . .
H42A H 0.657580 0.802437 0.415789 0.054 Uiso 1 1 calc R U . . .
H42B H 0.663585 0.707806 0.452783 0.054 Uiso 1 1 calc R U . . .
H42C H 0.645664 0.766168 0.501433 0.054 Uiso 1 1 calc R U . . .
C5 C 0.57719(14) 0.50517(9) 0.66711(9) 0.0355(3) Uani 1 1 d . . . . .
H5A H 0.612177 0.496046 0.710541 0.043 Uiso 1 1 calc R U . . .
H5B H 0.497971 0.499382 0.682608 0.043 Uiso 1 1 calc R U . . .
C44 C 0.20087(13) 0.91462(10) 0.60577(9) 0.0355(3) Uani 1 1 d . . . . .
H44 H 0.196467 0.858687 0.638354 0.043 Uiso 1 1 calc R U . . .
C38 C 0.42255(14) 0.98856(10) 0.44298(10) 0.0397(4) Uani 1 1 d . . . . .
H38 H 0.445979 1.038090 0.412633 0.048 Uiso 1 1 calc R U . . .
C51 C 0.37398(15) 0.60150(13) 0.94322(9) 0.0442(4) Uani 1 1 d . . . . .
H51 H 0.425350 0.567210 0.972721 0.053 Uiso 1 1 calc R U . . .
C43 C 0.47356(15) 0.75750(11) 0.38922(10) 0.0405(4) Uani 1 1 d . . . . .
H43A H 0.393661 0.760910 0.391497 0.061 Uiso 1 1 calc R U . . .
H43B H 0.507452 0.706183 0.382837 0.061 Uiso 1 1 calc R U . . .
H43C H 0.502012 0.801164 0.348603 0.061 Uiso 1 1 calc R U . . .
C29 C 0.02127(14) 0.42744(11) 0.88267(9) 0.0392(4) Uani 1 1 d . . . . .
C9 C 0.86241(14) 0.79846(12) 0.61059(10) 0.0415(4) Uani 1 1 d . . . . .
H9 H 0.888019 0.848958 0.585812 0.050 Uiso 1 1 calc R U . . .
C54 C 0.46070(15) 0.53499(13) 0.84706(9) 0.0451(4) Uani 1 1 d . . . . .
H54 H 0.454688 0.543301 0.795519 0.054 Uiso 1 1 calc R U . . .
C20 C 0.28064(17) 0.46012(10) 0.58351(9) 0.0421(4) Uani 1 1 d . . . . .
H20A H 0.343824 0.483089 0.589022 0.063 Uiso 1 1 calc R U . . .
H20B H 0.285232 0.461145 0.533445 0.063 Uiso 1 1 calc R U . . .
H20C H 0.280971 0.404800 0.614893 0.063 Uiso 1 1 calc R U . . .
C49 C 0.22366(15) 0.70841(12) 0.92550(9) 0.0422(4) Uani 1 1 d . . . . .
H49 H 0.173958 0.746211 0.943260 0.051 Uiso 1 1 calc R U . . .
C63 C 0.70354(15) 0.96467(11) 0.78620(10) 0.0417(4) Uani 1 1 d . . . . .
C11 C 0.89913(13) 0.65656(12) 0.67396(10) 0.0440(4) Uani 1 1 d . . . . .
H11 H 0.949614 0.611556 0.692427 0.053 Uiso 1 1 calc R U . . .
C10 C 0.93757(13) 0.73145(13) 0.63687(10) 0.0449(4) Uani 1 1 d . . . . .
H10 H 1.013869 0.736629 0.629662 0.054 Uiso 1 1 calc R U . . .
C59 C 0.45770(15) 0.94508(13) 0.86115(11) 0.0467(4) Uani 1 1 d . . . . .
C56 C 0.13827(14) 0.76393(11) 0.80713(9) 0.0399(4) Uani 1 1 d . . . . .
H56 H 0.177097 0.780820 0.756837 0.048 Uiso 1 1 calc R U . . .
C31 C -0.06832(14) 0.75237(13) 0.42069(11) 0.0447(4) Uani 1 1 d . . . . .
H31A H -0.075404 0.694980 0.438113 0.067 Uiso 1 1 calc R U . . .
H31B H -0.109261 0.777759 0.379766 0.067 Uiso 1 1 calc R U . . .
H31C H -0.098037 0.776095 0.459278 0.067 Uiso 1 1 calc R U . . .
C50 C 0.29811(16) 0.65607(14) 0.96968(9) 0.0474(4) Uani 1 1 d . . . . .
H50 H 0.297019 0.657664 1.017126 0.057 Uiso 1 1 calc R U . . .
C19 C 0.07094(18) 0.47456(11) 0.59442(10) 0.0454(4) Uani 1 1 d . . . . .
H19A H 0.070267 0.419259 0.625735 0.068 Uiso 1 1 calc R U . . .
H19B H 0.077022 0.475666 0.544235 0.068 Uiso 1 1 calc R U . . .
H19C H 0.002672 0.506184 0.606844 0.068 Uiso 1 1 calc R U . . .
C6 C 0.6297(2) 0.44106(11) 0.62952(12) 0.0542(5) Uani 1 1 d . . . . .
H6A H 0.593886 0.448959 0.587261 0.081 Uiso 1 1 calc R U . . .
H6B H 0.620063 0.387652 0.663072 0.081 Uiso 1 1 calc R U . . .
H6C H 0.708340 0.446224 0.614556 0.081 Uiso 1 1 calc R U . . .
C34 C 0.10129(17) 0.72696(15) 0.33515(10) 0.0513(5) Uani 1 1 d . . . . .
H34A H 0.177937 0.737210 0.317547 0.077 Uiso 1 1 calc R U . . .
H34B H 0.057066 0.750268 0.295650 0.077 Uiso 1 1 calc R U . . .
H34C H 0.097201 0.669203 0.353803 0.077 Uiso 1 1 calc R U . . .
C45 C 0.21886(19) 0.96668(16) 0.65110(12) 0.0588(5) Uani 1 1 d . . . . .
H45A H 0.222784 1.022017 0.620415 0.088 Uiso 1 1 calc R U . . .
H45B H 0.287690 0.946232 0.671604 0.088 Uiso 1 1 calc R U . . .
H45C H 0.157474 0.964719 0.689963 0.088 Uiso 1 1 calc R U . . .
C30 C 0.0905(2) 0.37821(15) 0.94409(11) 0.0588(5) Uani 1 1 d . . . . .
H30A H 0.041524 0.350747 0.986308 0.088 Uiso 1 1 calc R U . . .
H30B H 0.129526 0.414281 0.956764 0.088 Uiso 1 1 calc R U . . .
H30C H 0.143797 0.338718 0.927762 0.088 Uiso 1 1 calc R U . . .
C67 C 0.64791(17) 0.80501(14) 0.90844(12) 0.0541(5) Uani 1 1 d . . . . .
C58 C 0.03783(17) 0.72243(14) 0.80621(14) 0.0579(5) Uani 1 1 d . . . . .
H58A H 0.063463 0.675987 0.789037 0.087 Uiso 1 1 calc R U . . .
H58B H -0.011240 0.760179 0.774127 0.087 Uiso 1 1 calc R U . . .
H58C H -0.001992 0.704973 0.854900 0.087 Uiso 1 1 calc R U . . .
C53 C 0.58074(16) 0.54690(16) 0.85134(10) 0.0563(5) Uani 1 1 d . . . . .
H53A H 0.595705 0.601271 0.822486 0.084 Uiso 1 1 calc R U . . .
H53B H 0.632590 0.508316 0.832777 0.084 Uiso 1 1 calc R U . . .
H53C H 0.589202 0.538600 0.901450 0.084 Uiso 1 1 calc R U . . .
C33 C 0.0628(2) 0.85703(12) 0.36684(13) 0.0604(6) Uani 1 1 d . . . . .
H33A H 0.034196 0.881397 0.405139 0.091 Uiso 1 1 calc R U . . .
H33B H 0.018969 0.880303 0.327146 0.091 Uiso 1 1 calc R U . . .
H33C H 0.139567 0.867129 0.349486 0.091 Uiso 1 1 calc R U . . .
C55 C 0.4366(2) 0.44758(14) 0.89030(15) 0.0653(6) Uani 1 1 d . . . . .
H55A H 0.439959 0.438206 0.941343 0.098 Uiso 1 1 calc R U . . .
H55B H 0.491625 0.409975 0.872508 0.098 Uiso 1 1 calc R U . . .
H55C H 0.363231 0.439724 0.884170 0.098 Uiso 1 1 calc R U . . .
C46 C 0.09010(15) 0.94408(15) 0.57394(13) 0.0558(5) Uani 1 1 d . . . . .
H46A H 0.029082 0.940859 0.613187 0.084 Uiso 1 1 calc R U . . .
H46B H 0.080403 0.910309 0.545571 0.084 Uiso 1 1 calc R U . . .
H46C H 0.091298 0.999549 0.543098 0.084 Uiso 1 1 calc R U . . .
C57 C 0.09607(19) 0.84142(14) 0.82938(14) 0.0587(5) Uani 1 1 d . . . . .
H57A H 0.050304 0.827485 0.876312 0.088 Uiso 1 1 calc R U . . .
H57B H 0.052504 0.878792 0.793459 0.088 Uiso 1 1 calc R U . . .
H57C H 0.159005 0.866466 0.832281 0.088 Uiso 1 1 calc R U . . .
C28 C -0.0439(2) 0.36908(15) 0.86587(12) 0.0584(6) Uani 1 1 d . . . . .
H28A H 0.007804 0.331231 0.846267 0.088 Uiso 1 1 calc R U . . .
H28B H -0.093153 0.399671 0.830652 0.088 Uiso 1 1 calc R U . . .
H28C H -0.087268 0.339743 0.910139 0.088 Uiso 1 1 calc R U . . .
C27 C -0.06426(18) 0.49029(15) 0.90926(13) 0.0598(6) Uani 1 1 d . . . . .
H27A H -0.112467 0.462568 0.951778 0.090 Uiso 1 1 calc R U . . .
H27B H -0.108452 0.520901 0.871050 0.090 Uiso 1 1 calc R U . . .
H27C H -0.025270 0.526668 0.921575 0.090 Uiso 1 1 calc R U . . .
C60 C 0.4647(2) 0.99079(18) 0.91437(15) 0.0680(6) Uani 1 1 d . . . . .
H60A H 0.496865 0.954015 0.956164 0.102 Uiso 1 1 calc R U . . .
H60B H 0.390781 1.013048 0.930076 0.102 Uiso 1 1 calc R U . . .
H60C H 0.510880 1.034210 0.890536 0.102 Uiso 1 1 calc R U . . .
C69 C 0.7687(4) 0.7707(3) 0.8798(3) 0.0626(11) Uani 0.685(8) 1 d . . P A 1
H69A H 0.766133 0.757177 0.836079 0.094 Uiso 0.685(8) 1 calc R U P A 1
H69B H 0.794385 0.722725 0.916729 0.094 Uiso 0.685(8) 1 calc R U P A 1
H69C H 0.819159 0.811275 0.869102 0.094 Uiso 0.685(8) 1 calc R U P A 1
C66 C 0.7887(3) 0.9319(2) 0.7337(2) 0.0490(8) Uani 0.676(5) 1 d . . P B 1
H66A H 0.824342 0.879960 0.759704 0.074 Uiso 0.676(5) 1 calc R U P B 1
H66B H 0.844176 0.969238 0.711414 0.074 Uiso 0.676(5) 1 calc R U P B 1
H66C H 0.752095 0.925721 0.696331 0.074 Uiso 0.676(5) 1 calc R U P B 1
C61 C 0.4038(3) 0.9998(3) 0.79603(17) 0.1096(15) Uani 1 1 d . . . . .
H61A H 0.444248 1.046499 0.772913 0.164 Uiso 1 1 calc R U . . .
H61B H 0.327469 1.017266 0.811892 0.164 Uiso 1 1 calc R U . . .
H61C H 0.405389 0.970447 0.761687 0.164 Uiso 1 1 calc R U . . .
C64 C 0.6456(3) 1.04542(18) 0.74217(18) 0.0520(8) Uani 0.676(5) 1 d . . P B 1
H64A H 0.602815 1.035514 0.709569 0.078 Uiso 0.676(5) 1 calc R U P B 1
H64B H 0.701033 1.080928 0.714174 0.078 Uiso 0.676(5) 1 calc R U P B 1
H64C H 0.596389 1.070588 0.775070 0.078 Uiso 0.676(5) 1 calc R U P B 1
C70 C 0.6496(5) 0.8210(4) 0.9782(2) 0.0722(14) Uani 0.685(8) 1 d . . P A 1
H70A H 0.693172 0.865270 0.969429 0.108 Uiso 0.685(8) 1 calc R U P A 1
H70B H 0.682532 0.772986 1.011943 0.108 Uiso 0.685(8) 1 calc R U P A 1
H70C H 0.574323 0.835000 0.998743 0.108 Uiso 0.685(8) 1 calc R U P A 1
C62 C 0.3766(2) 0.8801(2) 0.9025(3) 0.1273(19) Uani 1 1 d . . . . .
H62A H 0.369840 0.848492 0.871507 0.191 Uiso 1 1 calc R U . . .
H62B H 0.304155 0.906596 0.915549 0.191 Uiso 1 1 calc R U . . .
H62C H 0.405378 0.844819 0.946172 0.191 Uiso 1 1 calc R U . . .
C65 C 0.7615(3) 0.9824(3) 0.8439(2) 0.0578(9) Uani 0.676(5) 1 d . . P B 1
H65A H 0.706057 1.005888 0.875310 0.087 Uiso 0.676(5) 1 calc R U P B 1
H65B H 0.816038 1.019833 0.819176 0.087 Uiso 0.676(5) 1 calc R U P B 1
H65C H 0.797977 0.932423 0.872863 0.087 Uiso 0.676(5) 1 calc R U P B 1
C68 C 0.5791(3) 0.7302(2) 0.9226(2) 0.0675(13) Uani 0.685(8) 1 d . . P A 1
H68A H 0.502660 0.743584 0.941533 0.101 Uiso 0.685(8) 1 calc R U P A 1
H68B H 0.611762 0.683243 0.957424 0.101 Uiso 0.685(8) 1 calc R U P A 1
H68C H 0.581325 0.718666 0.877318 0.101 Uiso 0.685(8) 1 calc R U P A 1
C65A C 0.7142(8) 1.0293(5) 0.8187(4) 0.062(2) Uani 0.324(5) 1 d . . P B 2
H65D H 0.652230 1.071075 0.809170 0.092 Uiso 0.324(5) 1 calc R U P B 2
H65E H 0.783216 1.052511 0.797116 0.092 Uiso 0.324(5) 1 calc R U P B 2
H65F H 0.713951 1.005804 0.870664 0.092 Uiso 0.324(5) 1 calc R U P B 2
C66A C 0.8221(6) 0.9149(6) 0.7744(5) 0.064(2) Uani 0.324(5) 1 d . . P B 2
H66D H 0.848545 0.888574 0.820950 0.096 Uiso 0.324(5) 1 calc R U P B 2
H66E H 0.874265 0.951331 0.743082 0.096 Uiso 0.324(5) 1 calc R U P B 2
H66F H 0.815295 0.874437 0.752129 0.096 Uiso 0.324(5) 1 calc R U P B 2
C64A C 0.6839(6) 1.0066(4) 0.7012(3) 0.0526(18) Uani 0.324(5) 1 d . . P B 2
H64D H 0.679522 0.965051 0.679657 0.079 Uiso 0.324(5) 1 calc R U P B 2
H64E H 0.745352 1.037203 0.674860 0.079 Uiso 0.324(5) 1 calc R U P B 2
H64F H 0.615196 1.042538 0.698706 0.079 Uiso 0.324(5) 1 calc R U P B 2
C68A C 0.5448(8) 0.7675(6) 0.9589(5) 0.071(3) Uani 0.315(8) 1 d . . P A 2
H68D H 0.498755 0.807822 0.978292 0.107 Uiso 0.315(8) 1 calc R U P A 2
H68E H 0.569269 0.722040 0.998479 0.107 Uiso 0.315(8) 1 calc R U P A 2
H68F H 0.502294 0.749298 0.931250 0.107 Uiso 0.315(8) 1 calc R U P A 2
C69A C 0.7264(11) 0.7472(7) 0.8845(8) 0.074(3) Uani 0.315(8) 1 d . . P A 2
H69D H 0.692380 0.724402 0.855828 0.111 Uiso 0.315(8) 1 calc R U P A 2
H69E H 0.750434 0.704611 0.926227 0.111 Uiso 0.315(8) 1 calc R U P A 2
H69F H 0.790071 0.773308 0.855074 0.111 Uiso 0.315(8) 1 calc R U P A 2
C70A C 0.7016(11) 0.8459(6) 0.9607(6) 0.074(3) Uani 0.315(8) 1 d . . P A 2
H70D H 0.715105 0.804852 1.006049 0.111 Uiso 0.315(8) 1 calc R U P A 2
H70E H 0.649415 0.889667 0.970813 0.111 Uiso 0.315(8) 1 calc R U P A 2
H70F H 0.770932 0.866508 0.935234 0.111 Uiso 0.315(8) 1 calc R U P A 2

loop_
_atom_site_aniso_label
_atom_site_aniso_U_11
_atom_site_aniso_U_22
_atom_site_aniso_U_33
_atom_site_aniso_U_23
_atom_site_aniso_U_13
_atom_site_aniso_U_12
Cu1 0.02824(11) 0.03479(12) 0.04079(13) -0.01994(10) -0.00635(9) -0.00479(8)
Al1 0.01871(17) 0.02214(18) 0.01991(17) -0.00532(14) -0.00342(13) -0.00298(13)
P2 0.03239(18) 0.03437(19) 0.03509(19) -0.01435(16) -0.00998(14) -0.00441(14)
O2 0.0246(4) 0.0216(4) 0.0194(4) -0.0025(3) -0.0046(3) -0.0047(3)
O1 0.0211(4) 0.0251(4) 0.0262(4) -0.0088(4) -0.0040(3) -0.0018(3)
N1 0.0214(5) 0.0212(5) 0.0230(5) -0.0036(4) -0.0052(4) -0.0049(4)
N2 0.0251(5) 0.0278(6) 0.0202(5) -0.0060(4) -0.0033(4) -0.0061(4)
C22 0.0246(6) 0.0214(6) 0.0211(6) -0.0023(5) -0.0016(5) -0.0042(5)
C13 0.0196(5) 0.0225(6) 0.0230(6) -0.0057(5) -0.0025(4) -0.0042(4)
C3 0.0228(6) 0.0220(6) 0.0206(6) -0.0035(5) -0.0035(4) -0.0009(5)
C15 0.0237(6) 0.0277(7) 0.0246(6) -0.0047(5) -0.0059(5) -0.0054(5)
C17 0.0300(6) 0.0222(6) 0.0236(6) -0.0055(5) -0.0037(5) -0.0062(5)
C35 0.0219(6) 0.0218(6) 0.0240(6) -0.0038(5) -0.0078(5) -0.0050(5)
C14 0.0236(6) 0.0227(6) 0.0251(6) -0.0027(5) -0.0057(5) -0.0044(5)
C2 0.0213(6) 0.0237(6) 0.0221(6) -0.0043(5) -0.0044(5) -0.0015(5)
C00G 0.0239(6) 0.0220(6) 0.0194(6) -0.0035(5) -0.0051(5) -0.0027(5)
C21 0.0297(6) 0.0211(6) 0.0253(6) -0.0041(5) -0.0056(5) -0.0036(5)
C40 0.0244(6) 0.0248(6) 0.0266(6) -0.0054(5) -0.0050(5) -0.0051(5)
C26 0.0313(7) 0.0238(6) 0.0302(7) -0.0040(5) -0.0051(5) -0.0089(5)
C23 0.0229(6) 0.0255(6) 0.0237(6) -0.0054(5) -0.0039(5) -0.0037(5)
C16 0.0292(6) 0.0273(7) 0.0254(6) -0.0069(5) -0.0068(5) -0.0091(5)
C1 0.0233(6) 0.0226(6) 0.0243(6) -0.0053(5) -0.0042(5) -0.0042(5)
C7 0.0226(6) 0.0304(7) 0.0272(6) -0.0100(5) -0.0038(5) -0.0039(5)
C47 0.0270(6) 0.0342(7) 0.0208(6) -0.0073(5) -0.0009(5) -0.0116(5)
C36 0.0252(6) 0.0253(7) 0.0303(7) -0.0070(5) -0.0057(5) -0.0027(5)
C4 0.0270(6) 0.0243(6) 0.0281(6) -0.0084(5) -0.0022(5) -0.0008(5)
C41 0.0276(7) 0.0271(7) 0.0280(7) -0.0065(5) -0.0002(5) -0.0038(5)
C24 0.0308(7) 0.0325(7) 0.0217(6) -0.0051(5) -0.0017(5) -0.0077(6)
C25 0.0309(7) 0.0288(7) 0.0277(7) -0.0035(6) -0.0006(5) -0.0076(5)
C32 0.0304(7) 0.0323(7) 0.0308(7) -0.0048(6) -0.0132(6) -0.0055(6)
C39 0.0319(7) 0.0308(7) 0.0351(7) -0.0050(6) 0.0027(6) -0.0091(6)
C18 0.0438(8) 0.0222(6) 0.0254(7) -0.0040(5) -0.0074(6) -0.0092(6)
C52 0.0336(7) 0.0465(9) 0.0226(7) -0.0042(6) -0.0055(5) -0.0097(6)
C8 0.0266(7) 0.0324(7) 0.0366(8) -0.0091(6) -0.0021(6) -0.0061(5)
C37 0.0385(8) 0.0216(7) 0.0422(8) -0.0079(6) -0.0041(6) -0.0042(6)
C12 0.0289(7) 0.0355(8) 0.0373(8) -0.0067(6) -0.0072(6) -0.0015(6)
C48 0.0304(7) 0.0405(8) 0.0271(7) -0.0121(6) 0.0032(5) -0.0125(6)
C42 0.0285(7) 0.0392(8) 0.0375(8) -0.0099(7) -0.0020(6) -0.0003(6)
C5 0.0442(8) 0.0246(7) 0.0325(7) -0.0060(6) -0.0011(6) 0.0006(6)
C44 0.0367(8) 0.0276(7) 0.0366(8) -0.0079(6) 0.0029(6) 0.0001(6)
C38 0.0429(8) 0.0255(7) 0.0454(9) -0.0026(6) 0.0006(7) -0.0130(6)
C51 0.0402(8) 0.0680(12) 0.0226(7) -0.0060(7) -0.0072(6) -0.0142(8)
C43 0.0412(8) 0.0449(9) 0.0409(9) -0.0214(7) -0.0059(7) -0.0021(7)
C29 0.0412(8) 0.0422(9) 0.0313(8) -0.0056(7) 0.0049(6) -0.0185(7)
C9 0.0310(8) 0.0480(10) 0.0465(9) -0.0142(8) 0.0016(7) -0.0153(7)
C54 0.0447(9) 0.0561(11) 0.0286(8) -0.0060(7) -0.0146(7) 0.0077(8)
C20 0.0686(11) 0.0255(7) 0.0302(8) -0.0099(6) -0.0047(7) 0.0015(7)
C49 0.0420(9) 0.0573(11) 0.0333(8) -0.0230(8) 0.0084(7) -0.0180(8)
C63 0.0418(9) 0.0403(9) 0.0479(9) -0.0128(7) -0.0134(7) -0.0117(7)
C11 0.0254(7) 0.0559(11) 0.0493(10) -0.0158(8) -0.0111(7) 0.0063(7)
C10 0.0205(7) 0.0684(12) 0.0482(9) -0.0211(9) -0.0014(6) -0.0087(7)
C59 0.0392(9) 0.0576(11) 0.0534(10) -0.0333(9) -0.0077(7) 0.0016(8)
C56 0.0384(8) 0.0437(9) 0.0347(8) -0.0141(7) 0.0025(6) 0.0003(7)
C31 0.0307(8) 0.0564(11) 0.0469(9) -0.0106(8) -0.0149(7) -0.0047(7)
C50 0.0478(9) 0.0778(13) 0.0228(7) -0.0183(8) 0.0022(6) -0.0260(9)
C19 0.0722(12) 0.0348(8) 0.0349(8) -0.0021(7) -0.0174(8) -0.0286(8)
C6 0.0760(13) 0.0255(8) 0.0517(11) -0.0104(7) 0.0059(9) 0.0024(8)
C34 0.0508(10) 0.0696(13) 0.0311(8) -0.0130(8) -0.0143(7) 0.0054(9)
C45 0.0583(12) 0.0749(15) 0.0532(11) -0.0391(11) -0.0013(9) -0.0014(10)
C30 0.0703(13) 0.0596(12) 0.0346(9) 0.0072(9) 0.0001(9) -0.0268(10)
C67 0.0500(10) 0.0549(12) 0.0484(10) 0.0035(9) -0.0170(8) -0.0085(9)
C58 0.0441(10) 0.0578(12) 0.0813(15) -0.0320(11) -0.0277(10) 0.0115(9)
C53 0.0418(9) 0.0793(15) 0.0328(9) -0.0011(9) -0.0076(7) 0.0059(9)
C33 0.0749(13) 0.0359(9) 0.0704(13) 0.0100(9) -0.0526(12) -0.0137(9)
C55 0.0669(13) 0.0504(12) 0.0725(15) -0.0051(11) -0.0323(12) 0.0078(10)
C46 0.0290(8) 0.0709(14) 0.0736(14) -0.0346(11) 0.0010(8) -0.0049(8)
C57 0.0544(11) 0.0491(11) 0.0733(14) -0.0257(10) -0.0020(10) -0.0004(9)
C28 0.0661(13) 0.0632(13) 0.0466(10) -0.0131(9) 0.0136(9) -0.0408(11)
C27 0.0511(11) 0.0663(13) 0.0584(12) -0.0212(11) 0.0213(9) -0.0233(10)
C60 0.0697(14) 0.0853(17) 0.0669(14) -0.0527(14) -0.0123(11) 0.0060(12)
C69 0.052(2) 0.051(3) 0.073(2) -0.001(2) -0.0210(19) 0.0055(17)
C66 0.0403(15) 0.0487(16) 0.0570(19) -0.0144(14) -0.0016(14) -0.0109(12)
C61 0.092(2) 0.160(4) 0.0762(18) -0.063(2) -0.0417(16) 0.079(2)
C64 0.0560(17) 0.0400(15) 0.0577(18) -0.0110(13) -0.0105(13) -0.0041(12)
C70 0.078(3) 0.090(3) 0.0419(19) -0.005(2) -0.0271(19) -0.001(2)
C62 0.0500(14) 0.113(3) 0.241(5) -0.111(3) 0.049(2) -0.0310(16)
C65 0.0540(18) 0.064(2) 0.072(2) -0.030(2) -0.0203(16) -0.0211(16)
C68 0.068(2) 0.048(2) 0.071(2) 0.0049(18) -0.0059(18) -0.0133(16)
C65A 0.088(6) 0.059(5) 0.050(4) -0.016(3) -0.014(4) -0.041(4)
C66A 0.037(3) 0.084(5) 0.072(5) -0.016(4) -0.009(3) -0.020(3)
C64A 0.064(4) 0.062(4) 0.034(3) -0.010(3) -0.006(2) -0.025(3)
C68A 0.086(6) 0.048(4) 0.067(5) 0.009(4) -0.015(4) -0.017(4)
C69A 0.075(8) 0.044(5) 0.099(7) -0.008(5) -0.040(6) 0.009(4)
C70A 0.092(7) 0.074(6) 0.052(5) 0.012(4) -0.041(5) -0.030(5)

loop_
_atom_type_symbol
_atom_type_description
_atom_type_scat_dispersion_real
_atom_type_scat_dispersion_imag
_atom_type_scat_source
C C 0.0181 0.0091 'International Tables Vol C Tables 4.2.6.8 and 6.1.1.4'
H H 0.0000 0.0000 'International Tables Vol C Tables 4.2.6.8 and 6.1.1.4'
Al Al 0.2130 0.2455 'International Tables Vol C Tables 4.2.6.8 and 6.1.1.4'
Cu Cu -1.9646 0.5888 'International Tables Vol C Tables 4.2.6.8 and 6.1.1.4'
N N 0.0311 0.0180 'International Tables Vol C Tables 4.2.6.8 and 6.1.1.4'
O O 0.0492 0.0322 'International Tables Vol C Tables 4.2.6.8 and 6.1.1.4'
P P 0.2955 0.4335 'International Tables Vol C Tables 4.2.6.8 and 6.1.1.4'

loop_
_geom_angle_atom_site_label_1
_geom_angle_atom_site_label_2
_geom_angle_atom_site_label_3
_geom_angle
_geom_angle_site_symmetry_1
_geom_angle_site_symmetry_3
_geom_angle_publ_flag
C1 Cu1 P2 168.10(4) . . ?
O1 Al1 O2 170.81(4) . . ?
O1 Al1 N1 97.71(5) . . ?
O1 Al1 N2 94.32(5) . . ?
O1 Al1 C3 86.60(5) . . ?
N1 Al1 O2 80.55(4) . . ?
N1 Al1 N2 131.55(5) . . ?
N1 Al1 C3 112.24(5) . . ?
N2 Al1 O2 80.39(5) . . ?
N2 Al1 C3 115.21(5) . . ?
C3 Al1 O2 102.44(5) . . ?
C63 P2 Cu1 111.63(6) . . ?
C63 P2 C59 110.21(9) . . ?
C63 P2 C67 109.76(9) . . ?
C59 P2 Cu1 107.87(6) . . ?
C67 P2 Cu1 107.08(8) . . ?
C67 P2 C59 110.21(10) . . ?
C22 O2 Al1 113.55(8) . . ?
C00G O2 Al1 113.15(8) . . ?
C00G O2 C22 111.53(10) . . ?
C1 O1 Al1 113.67(9) . . ?
C13 N1 Al1 116.91(9) . . ?
C13 N1 C35 115.38(11) . . ?
C35 N1 Al1 125.99(8) . . ?
C23 N2 Al1 117.02(9) . . ?
C23 N2 C47 114.62(11) . . ?
C47 N2 Al1 127.90(9) . . ?
C21 C22 O2 119.97(12) . . ?
C21 C22 C23 126.73(12) . . ?
C23 C22 O2 112.77(11) . . ?
N1 C13 C14 128.81(12) . . ?
N1 C13 C00G 115.96(12) . . ?
C00G C13 C14 115.18(12) . . ?
C2 C3 Al1 106.71(9) . . ?
C2 C3 C4 123.81(12) . . ?
C4 C3 Al1 129.21(10) . . ?
C14 C15 C16 119.83(12) . . ?
C14 C15 C32 121.62(12) . . ?
C16 C15 C32 118.54(12) . . ?
C00G C17 C16 116.08(12) . . ?
C00G C17 C18 117.14(12) . . ?
C16 C17 C18 126.76(12) . . ?
C40 C35 N1 119.43(12) . . ?
C36 C35 N1 120.98(12) . . ?
C36 C35 C40 119.59(12) . . ?
C13 C14 H14 119.5 . . ?
C15 C14 C13 120.99(12) . . ?
C15 C14 H14 119.5 . . ?
C3 C2 C1 116.26(11) . . ?
C3 C2 C7 128.38(12) . . ?
C1 C2 C7 115.35(12) . . ?
C13 C00G O2 113.02(11) . . ?
C17 C00G O2 120.00(11) . . ?
C17 C00G C13 126.78(12) . . ?
C22 C21 C26 116.19(13) . . ?
C22 C21 C18 117.35(12) . . ?
C26 C21 C18 126.42(13) . . ?
C35 C40 C41 122.44(12) . . ?
C39 C40 C35 118.79(13) . . ?
C39 C40 C41 118.77(13) . . ?
C21 C26 H26 119.7 . . ?
C25 C26 C21 120.69(13) . . ?
C25 C26 H26 119.7 . . ?
N2 C23 C22 116.20(12) . . ?
N2 C23 C24 128.71(13) . . ?
C22 C23 C24 114.93(13) . . ?
C15 C16 H16 119.5 . . ?
C17 C16 C15 121.06(12) . . ?
C17 C16 H16 119.5 . . ?
O1 C1 Cu1 117.89(10) . . ?
O1 C1 C2 116.28(12) . . ?
C2 C1 Cu1 125.34(9) . . ?
C8 C7 C2 118.75(13) . . ?
C12 C7 C2 123.11(13) . . ?
C12 C7 C8 118.14(13) . . ?
C52 C47 N2 119.55(14) . . ?
C52 C47 C48 119.86(14) . . ?
C48 C47 N2 120.55(13) . . ?
C35 C36 C44 121.83(13) . . ?
C37 C36 C35 119.47(13) . . ?
C37 C36 C44 118.70(13) . . ?
C3 C4 H4A 108.8 . . ?
C3 C4 H4B 108.8 . . ?
C3 C4 C5 113.78(11) . . ?
H4A C4 H4B 107.7 . . ?
C5 C4 H4A 108.8 . . ?
C5 C4 H4B 108.8 . . ?
C40 C41 H41 107.8 . . ?
C40 C41 C42 111.85(12) . . ?
C40 C41 C43 111.27(12) . . ?
C42 C41 H41 107.8 . . ?
C43 C41 H41 107.8 . . ?
C43 C41 C42 110.04(12) . . ?
C23 C24 H24 119.4 . . ?
C25 C24 C23 121.16(13) . . ?
C25 C24 H24 119.4 . . ?
C26 C25 C24 119.99(13) . . ?
C26 C25 C29 121.66(14) . . ?
C24 C25 C29 118.25(14) . . ?
C31 C32 C15 110.06(12) . . ?
C34 C32 C15 108.81(13) . . ?
C34 C32 C31 108.34(14) . . ?
C33 C32 C15 112.58(13) . . ?
C33 C32 C31 107.63(15) . . ?
C33 C32 C34 109.33(17) . . ?
C40 C39 H39 119.2 . . ?
C38 C39 C40 121.70(14) . . ?
C38 C39 H39 119.2 . . ?
C17 C18 C20 109.22(12) . . ?
C21 C18 C17 105.98(11) . . ?
C21 C18 C20 108.67(12) . . ?
C19 C18 C17 111.74(13) . . ?
C19 C18 C21 111.96(13) . . ?
C19 C18 C20 109.17(14) . . ?
C47 C52 C54 122.38(14) . . ?
C51 C52 C47 119.11(16) . . ?
C51 C52 C54 118.50(15) . . ?
C7 C8 H8 119.5 . . ?
C9 C8 C7 120.97(15) . . ?
C9 C8 H8 119.5 . . ?
C36 C37 H37 119.5 . . ?
C38 C37 C36 121.03(14) . . ?
C38 C37 H37 119.5 . . ?
C7 C12 H12 119.6 . . ?
C7 C12 C11 120.71(16) . . ?
C11 C12 H12 119.6 . . ?
C47 C48 C56 120.66(13) . . ?
C49 C48 C47 118.52(16) . . ?
C49 C48 C56 120.82(15) . . ?
C41 C42 H42A 109.5 . . ?
C41 C42 H42B 109.5 . . ?
C41 C42 H42C 109.5 . . ?
H42A C42 H42B 109.5 . . ?
H42A C42 H42C 109.5 . . ?
H42B C42 H42C 109.5 . . ?
C4 C5 H5A 109.2 . . ?
C4 C5 H5B 109.2 . . ?
H5A C5 H5B 107.9 . . ?
C6 C5 C4 111.96(13) . . ?
C6 C5 H5A 109.2 . . ?
C6 C5 H5B 109.2 . . ?
C36 C44 H44 107.9 . . ?
C36 C44 C46 110.36(15) . . ?
C45 C44 C36 111.83(15) . . ?
C45 C44 H44 107.9 . . ?
C45 C44 C46 110.88(16) . . ?
C46 C44 H44 107.9 . . ?
C39 C38 C37 119.40(14) . . ?
C39 C38 H38 120.3 . . ?
C37 C38 H38 120.3 . . ?
C52 C51 H51 119.4 . . ?
C50 C51 C52 121.15(17) . . ?
C50 C51 H51 119.4 . . ?
C41 C43 H43A 109.5 . . ?
C41 C43 H43B 109.5 . . ?
C41 C43 H43C 109.5 . . ?
H43A C43 H43B 109.5 . . ?
H43A C43 H43C 109.5 . . ?
H43B C43 H43C 109.5 . . ?
C30 C29 C25 110.04(14) . . ?
C30 C29 C28 108.36(17) . . ?
C30 C29 C27 109.22(18) . . ?
C28 C29 C25 112.45(14) . . ?
C28 C29 C27 107.95(17) . . ?
C27 C29 C25 108.75(14) . . ?
C8 C9 H9 120.0 . . ?
C10 C9 C8 120.05(16) . . ?
C10 C9 H9 120.0 . . ?
C52 C54 H54 107.7 . . ?
C52 C54 C53 111.84(18) . . ?
C52 C54 C55 111.41(17) . . ?
C53 C54 H54 107.7 . . ?
C55 C54 H54 107.7 . . ?
C55 C54 C53 110.30(16) . . ?
C18 C20 H20A 109.5 . . ?
C18 C20 H20B 109.5 . . ?
C18 C20 H20C 109.5 . . ?
H20A C20 H20B 109.5 . . ?
H20A C20 H20C 109.5 . . ?
H20B C20 H20C 109.5 . . ?
C48 C49 H49 119.2 . . ?
C50 C49 C48 121.63(17) . . ?
C50 C49 H49 119.2 . . ?
C66 C63 P2 108.59(15) . . ?
C66 C63 C64 107.8(2) . . ?
C66 C63 C65 110.9(2) . . ?
C64 C63 P2 108.42(15) . . ?
C64 C63 C65 107.7(2) . . ?
C65 C63 P2 113.32(18) . . ?
C65A C63 P2 121.3(3) . . ?
C65A C63 C66A 109.7(5) . . ?
C65A C63 C64A 109.3(4) . . ?
C66A C63 P2 108.8(3) . . ?
C66A C63 C64A 99.1(5) . . ?
C64A C63 P2 106.3(2) . . ?
C12 C11 H11 119.8 . . ?
C10 C11 C12 120.31(16) . . ?
C10 C11 H11 119.8 . . ?
C9 C10 C11 119.80(14) . . ?
C9 C10 H10 120.1 . . ?
C11 C10 H10 120.1 . . ?
C60 C59 P2 115.77(15) . . ?
C60 C59 C62 105.8(2) . . ?
C61 C59 P2 109.66(15) . . ?
C61 C59 C60 111.3(2) . . ?
C61 C59 C62 106.0(3) . . ?
C62 C59 P2 107.77(16) . . ?
C48 C56 H56 107.4 . . ?
C48 C56 C58 111.79(15) . . ?
C48 C56 C57 113.38(16) . . ?
C58 C56 H56 107.4 . . ?
C58 C56 C57 109.09(16) . . ?
C57 C56 H56 107.4 . . ?
C32 C31 H31A 109.5 . . ?
C32 C31 H31B 109.5 . . ?
C32 C31 H31C 109.5 . . ?
H31A C31 H31B 109.5 . . ?
H31A C31 H31C 109.5 . . ?
H31B C31 H31C 109.5 . . ?
C51 C50 C49 119.63(15) . . ?
C51 C50 H50 120.2 . . ?
C49 C50 H50 120.2 . . ?
C18 C19 H19A 109.5 . . ?
C18 C19 H19B 109.5 . . ?
C18 C19 H19C 109.5 . . ?
H19A C19 H19B 109.5 . . ?
H19A C19 H19C 109.5 . . ?
H19B C19 H19C 109.5 . . ?
C5 C6 H6A 109.5 . . ?
C5 C6 H6B 109.5 . . ?
C5 C6 H6C 109.5 . . ?
H6A C6 H6B 109.5 . . ?
H6A C6 H6C 109.5 . . ?
H6B C6 H6C 109.5 . . ?
C32 C34 H34A 109.5 . . ?
C32 C34 H34B 109.5 . . ?
C32 C34 H34C 109.5 . . ?
H34A C34 H34B 109.5 . . ?
H34A C34 H34C 109.5 . . ?
H34B C34 H34C 109.5 . . ?
C44 C45 H45A 109.5 . . ?
C44 C45 H45B 109.5 . . ?
C44 C45 H45C 109.5 . . ?
H45A C45 H45B 109.5 . . ?
H45A C45 H45C 109.5 . . ?
H45B C45 H45C 109.5 . . ?
C29 C30 H30A 109.5 . . ?
C29 C30 H30B 109.5 . . ?
C29 C30 H30C 109.5 . . ?
H30A C30 H30B 109.5 . . ?
H30A C30 H30C 109.5 . . ?
H30B C30 H30C 109.5 . . ?
C69 C67 P2 107.1(2) . . ?
C69 C67 C68 101.5(3) . . ?
C70 C67 P2 119.5(3) . . ?
C70 C67 C69 109.8(3) . . ?
C70 C67 C68 110.0(3) . . ?
C68 C67 P2 107.45(18) . . ?
C68A C67 P2 107.5(3) . . ?
C68A C67 C70A 103.5(6) . . ?
C69A C67 P2 111.9(5) . . ?
C69A C67 C68A 113.0(6) . . ?
C69A C67 C70A 111.9(6) . . ?
C70A C67 P2 108.7(3) . . ?
C56 C58 H58A 109.5 . . ?
C56 C58 H58B 109.5 . . ?
C56 C58 H58C 109.5 . . ?
H58A C58 H58B 109.5 . . ?
H58A C58 H58C 109.5 . . ?
H58B C58 H58C 109.5 . . ?
C54 C53 H53A 109.5 . . ?
C54 C53 H53B 109.5 . . ?
C54 C53 H53C 109.5 . . ?
H53A C53 H53B 109.5 . . ?
H53A C53 H53C 109.5 . . ?
H53B C53 H53C 109.5 . . ?
C32 C33 H33A 109.5 . . ?
C32 C33 H33B 109.5 . . ?
C32 C33 H33C 109.5 . . ?
H33A C33 H33B 109.5 . . ?
H33A C33 H33C 109.5 . . ?
H33B C33 H33C 109.5 . . ?
C54 C55 H55A 109.5 . . ?
C54 C55 H55B 109.5 . . ?
C54 C55 H55C 109.5 . . ?
H55A C55 H55B 109.5 . . ?
H55A C55 H55C 109.5 . . ?
H55B C55 H55C 109.5 . . ?
C44 C46 H46A 109.5 . . ?
C44 C46 H46B 109.5 . . ?
C44 C46 H46C 109.5 . . ?
H46A C46 H46B 109.5 . . ?
H46A C46 H46C 109.5 . . ?
H46B C46 H46C 109.5 . . ?
C56 C57 H57A 109.5 . . ?
C56 C57 H57B 109.5 . . ?
C56 C57 H57C 109.5 . . ?
H57A C57 H57B 109.5 . . ?
H57A C57 H57C 109.5 . . ?
H57B C57 H57C 109.5 . . ?
C29 C28 H28A 109.5 . . ?
C29 C28 H28B 109.5 . . ?
C29 C28 H28C 109.5 . . ?
H28A C28 H28B 109.5 . . ?
H28A C28 H28C 109.5 . . ?
H28B C28 H28C 109.5 . . ?
C29 C27 H27A 109.5 . . ?
C29 C27 H27B 109.5 . . ?
C29 C27 H27C 109.5 . . ?
H27A C27 H27B 109.5 . . ?
H27A C27 H27C 109.5 . . ?
H27B C27 H27C 109.5 . . ?
C59 C60 H60A 109.5 . . ?
C59 C60 H60B 109.5 . . ?
C59 C60 H60C 109.5 . . ?
H60A C60 H60B 109.5 . . ?
H60A C60 H60C 109.5 . . ?
H60B C60 H60C 109.5 . . ?
C67 C69 H69A 109.5 . . ?
C67 C69 H69B 109.5 . . ?
C67 C69 H69C 109.5 . . ?
H69A C69 H69B 109.5 . . ?
H69A C69 H69C 109.5 . . ?
H69B C69 H69C 109.5 . . ?
C63 C66 H66A 109.5 . . ?
C63 C66 H66B 109.5 . . ?
C63 C66 H66C 109.5 . . ?
H66A C66 H66B 109.5 . . ?
H66A C66 H66C 109.5 . . ?
H66B C66 H66C 109.5 . . ?
C59 C61 H61A 109.5 . . ?
C59 C61 H61B 109.5 . . ?
C59 C61 H61C 109.5 . . ?
H61A C61 H61B 109.5 . . ?
H61A C61 H61C 109.5 . . ?
H61B C61 H61C 109.5 . . ?
C63 C64 H64A 109.5 . . ?
C63 C64 H64B 109.5 . . ?
C63 C64 H64C 109.5 . . ?
H64A C64 H64B 109.5 . . ?
H64A C64 H64C 109.5 . . ?
H64B C64 H64C 109.5 . . ?
C67 C70 H70A 109.5 . . ?
C67 C70 H70B 109.5 . . ?
C67 C70 H70C 109.5 . . ?
H70A C70 H70B 109.5 . . ?
H70A C70 H70C 109.5 . . ?
H70B C70 H70C 109.5 . . ?
C59 C62 H62A 109.5 . . ?
C59 C62 H62B 109.5 . . ?
C59 C62 H62C 109.5 . . ?
H62A C62 H62B 109.5 . . ?
H62A C62 H62C 109.5 . . ?
H62B C62 H62C 109.5 . . ?
C63 C65 H65A 109.5 . . ?
C63 C65 H65B 109.5 . . ?
C63 C65 H65C 109.5 . . ?
H65A C65 H65B 109.5 . . ?
H65A C65 H65C 109.5 . . ?
H65B C65 H65C 109.5 . . ?
C67 C68 H68A 109.5 . . ?
C67 C68 H68B 109.5 . . ?
C67 C68 H68C 109.5 . . ?
H68A C68 H68B 109.5 . . ?
H68A C68 H68C 109.5 . . ?
H68B C68 H68C 109.5 . . ?
C63 C65A H65D 109.5 . . ?
C63 C65A H65E 109.5 . . ?
C63 C65A H65F 109.5 . . ?
H65D C65A H65E 109.5 . . ?
H65D C65A H65F 109.5 . . ?
H65E C65A H65F 109.5 . . ?
C63 C66A H66D 109.5 . . ?
C63 C66A H66E 109.5 . . ?
C63 C66A H66F 109.5 . . ?
H66D C66A H66E 109.5 . . ?
H66D C66A H66F 109.5 . . ?
H66E C66A H66F 109.5 . . ?
C63 C64A H64D 109.5 . . ?
C63 C64A H64E 109.5 . . ?
C63 C64A H64F 109.5 . . ?
H64D C64A H64E 109.5 . . ?
H64D C64A H64F 109.5 . . ?
H64E C64A H64F 109.5 . . ?
C67 C68A H68D 109.5 . . ?
C67 C68A H68E 109.5 . . ?
C67 C68A H68F 109.5 . . ?
H68D C68A H68E 109.5 . . ?
H68D C68A H68F 109.5 . . ?
H68E C68A H68F 109.5 . . ?
C67 C69A H69D 109.5 . . ?
C67 C69A H69E 109.5 . . ?
C67 C69A H69F 109.5 . . ?
H69D C69A H69E 109.5 . . ?
H69D C69A H69F 109.5 . . ?
H69E C69A H69F 109.5 . . ?
C67 C70A H70D 109.5 . . ?
C67 C70A H70E 109.5 . . ?
C67 C70A H70F 109.5 . . ?
H70D C70A H70E 109.5 . . ?
H70D C70A H70F 109.5 . . ?
H70E C70A H70F 109.5 . . ?

loop_
_geom_bond_atom_site_label_1
_geom_bond_atom_site_label_2
_geom_bond_distance
_geom_bond_site_symmetry_2
_geom_bond_publ_flag
Cu1 P2 2.2118(4) . ?
Cu1 C1 1.9203(14) . ?
Al1 O2 2.0368(10) . ?
Al1 O1 1.8806(10) . ?
Al1 N1 1.9074(12) . ?
Al1 N2 1.9131(12) . ?
Al1 C3 2.0018(13) . ?
P2 C63 1.8938(18) . ?
P2 C59 1.8963(18) . ?
P2 C67 1.896(2) . ?
O2 C22 1.4113(15) . ?
O2 C00G 1.4098(15) . ?
O1 C1 1.2763(16) . ?
N1 C13 1.3877(17) . ?
N1 C35 1.4393(16) . ?
N2 C23 1.3845(18) . ?
N2 C47 1.4351(17) . ?
C22 C21 1.370(2) . ?
C22 C23 1.3920(19) . ?
C13 C14 1.4077(18) . ?
C13 C00G 1.3924(18) . ?
C3 C2 1.3597(19) . ?
C3 C4 1.5082(18) . ?
C15 C14 1.4025(19) . ?
C15 C16 1.4034(19) . ?
C15 C32 1.5387(19) . ?
C17 C00G 1.3748(19) . ?
C17 C16 1.3946(19) . ?
C17 C18 1.5351(18) . ?
C35 C40 1.4141(19) . ?
C35 C36 1.4048(19) . ?
C14 H14 0.9300 . ?
C2 C1 1.4908(18) . ?
C2 C7 1.4947(18) . ?
C21 C26 1.4054(19) . ?
C21 C18 1.5339(19) . ?
C40 C41 1.5188(19) . ?
C40 C39 1.395(2) . ?
C26 H26 0.9300 . ?
C26 C25 1.396(2) . ?
C23 C24 1.4079(19) . ?
C16 H16 0.9300 . ?
C7 C8 1.398(2) . ?
C7 C12 1.393(2) . ?
C47 C52 1.407(2) . ?
C47 C48 1.411(2) . ?
C36 C37 1.396(2) . ?
C36 C44 1.520(2) . ?
C4 H4A 0.9700 . ?
C4 H4B 0.9700 . ?
C4 C5 1.530(2) . ?
C41 H41 0.9800 . ?
C41 C42 1.534(2) . ?
C41 C43 1.530(2) . ?
C24 H24 0.9300 . ?
C24 C25 1.403(2) . ?
C25 C29 1.5412(19) . ?
C32 C31 1.536(2) . ?
C32 C34 1.533(3) . ?
C32 C33 1.520(2) . ?
C39 H39 0.9300 . ?
C39 C38 1.378(2) . ?
C18 C20 1.545(2) . ?
C18 C19 1.528(2) . ?
C52 C51 1.398(2) . ?
C52 C54 1.514(3) . ?
C8 H8 0.9300 . ?
C8 C9 1.394(2) . ?
C37 H37 0.9300 . ?
C37 C38 1.384(2) . ?
C12 H12 0.9300 . ?
C12 C11 1.395(2) . ?
C48 C49 1.397(2) . ?
C48 C56 1.515(2) . ?
C42 H42A 0.9600 . ?
C42 H42B 0.9600 . ?
C42 H42C 0.9600 . ?
C5 H5A 0.9700 . ?
C5 H5B 0.9700 . ?
C5 C6 1.525(2) . ?
C44 H44 0.9800 . ?
C44 C45 1.517(3) . ?
C44 C46 1.530(3) . ?
C38 H38 0.9300 . ?
C51 H51 0.9300 . ?
C51 C50 1.375(3) . ?
C43 H43A 0.9600 . ?
C43 H43B 0.9600 . ?
C43 H43C 0.9600 . ?
C29 C30 1.530(3) . ?
C29 C28 1.530(3) . ?
C29 C27 1.537(3) . ?
C9 H9 0.9300 . ?
C9 C10 1.379(3) . ?
C54 H54 0.9800 . ?
C54 C53 1.531(3) . ?
C54 C55 1.530(3) . ?
C20 H20A 0.9600 . ?
C20 H20B 0.9600 . ?
C20 H20C 0.9600 . ?
C49 H49 0.9300 . ?
C49 C50 1.378(3) . ?
C63 C66 1.502(4) . ?
C63 C64 1.527(3) . ?
C63 C65 1.561(4) . ?
C63 C65A 1.491(7) . ?
C63 C66A 1.581(8) . ?
C63 C64A 1.622(6) . ?
C11 H11 0.9300 . ?
C11 C10 1.383(3) . ?
C10 H10 0.9300 . ?
C59 C60 1.517(3) . ?
C59 C61 1.503(3) . ?
C59 C62 1.548(4) . ?
C56 H56 0.9800 . ?
C56 C58 1.525(3) . ?
C56 C57 1.534(3) . ?
C31 H31A 0.9600 . ?
C31 H31B 0.9600 . ?
C31 H31C 0.9600 . ?
C50 H50 0.9300 . ?
C19 H19A 0.9600 . ?
C19 H19B 0.9600 . ?
C19 H19C 0.9600 . ?
C6 H6A 0.9600 . ?
C6 H6B 0.9600 . ?
C6 H6C 0.9600 . ?
C34 H34A 0.9600 . ?
C34 H34B 0.9600 . ?
C34 H34C 0.9600 . ?
C45 H45A 0.9600 . ?
C45 H45B 0.9600 . ?
C45 H45C 0.9600 . ?
C30 H30A 0.9600 . ?
C30 H30B 0.9600 . ?
C30 H30C 0.9600 . ?
C67 C69 1.573(5) . ?
C67 C70 1.476(5) . ?
C67 C68 1.586(4) . ?
C67 C68A 1.542(9) . ?
C67 C69A 1.408(12) . ?
C67 C70A 1.682(10) . ?
C58 H58A 0.9600 . ?
C58 H58B 0.9600 . ?
C58 H58C 0.9600 . ?
C53 H53A 0.9600 . ?
C53 H53B 0.9600 . ?
C53 H53C 0.9600 . ?
C33 H33A 0.9600 . ?
C33 H33B 0.9600 . ?
C33 H33C 0.9600 . ?
C55 H55A 0.9600 . ?
C55 H55B 0.9600 . ?
C55 H55C 0.9600 . ?
C46 H46A 0.9600 . ?
C46 H46B 0.9600 . ?
C46 H46C 0.9600 . ?
C57 H57A 0.9600 . ?
C57 H57B 0.9600 . ?
C57 H57C 0.9600 . ?
C28 H28A 0.9600 . ?
C28 H28B 0.9600 . ?
C28 H28C 0.9600 . ?
C27 H27A 0.9600 . ?
C27 H27B 0.9600 . ?
C27 H27C 0.9600 . ?
C60 H60A 0.9600 . ?
C60 H60B 0.9600 . ?
C60 H60C 0.9600 . ?
C69 H69A 0.9600 . ?
C69 H69B 0.9600 . ?
C69 H69C 0.9600 . ?
C66 H66A 0.9600 . ?
C66 H66B 0.9600 . ?
C66 H66C 0.9600 . ?
C61 H61A 0.9600 . ?
C61 H61B 0.9600 . ?
C61 H61C 0.9600 . ?
C64 H64A 0.9600 . ?
C64 H64B 0.9600 . ?
C64 H64C 0.9600 . ?
C70 H70A 0.9600 . ?
C70 H70B 0.9600 . ?
C70 H70C 0.9600 . ?
C62 H62A 0.9600 . ?
C62 H62B 0.9600 . ?
C62 H62C 0.9600 . ?
C65 H65A 0.9600 . ?
C65 H65B 0.9600 . ?
C65 H65C 0.9600 . ?
C68 H68A 0.9600 . ?
C68 H68B 0.9600 . ?
C68 H68C 0.9600 . ?
C65A H65D 0.9600 . ?
C65A H65E 0.9600 . ?
C65A H65F 0.9600 . ?
C66A H66D 0.9600 . ?
C66A H66E 0.9600 . ?
C66A H66F 0.9600 . ?
C64A H64D 0.9600 . ?
C64A H64E 0.9600 . ?
C64A H64F 0.9600 . ?
C68A H68D 0.9600 . ?
C68A H68E 0.9600 . ?
C68A H68F 0.9600 . ?
C69A H69D 0.9600 . ?
C69A H69E 0.9600 . ?
C69A H69F 0.9600 . ?
C70A H70D 0.9600 . ?
C70A H70E 0.9600 . ?
C70A H70F 0.9600 . ?

loop_
_geom_torsion_atom_site_label_1
_geom_torsion_atom_site_label_2
_geom_torsion_atom_site_label_3
_geom_torsion_atom_site_label_4
_geom_torsion
_geom_torsion_site_symmetry_1
_geom_torsion_site_symmetry_2
_geom_torsion_site_symmetry_3
_geom_torsion_site_symmetry_4
_geom_torsion_publ_flag
Cu1 P2 C63 C66 -35.7(2) . . . . ?
Cu1 P2 C63 C64 81.16(17) . . . . ?
Cu1 P2 C63 C65 -159.3(2) . . . . ?
Cu1 P2 C63 C65A 160.0(5) . . . . ?
Cu1 P2 C63 C66A -71.3(4) . . . . ?
Cu1 P2 C63 C64A 34.5(3) . . . . ?
Cu1 P2 C59 C60 -178.02(17) . . . . ?
Cu1 P2 C59 C61 -51.1(2) . . . . ?
Cu1 P2 C59 C62 63.8(2) . . . . ?
Cu1 P2 C67 C69 70.5(3) . . . . ?
Cu1 P2 C67 C70 -164.0(3) . . . . ?
Cu1 P2 C67 C68 -37.9(2) . . . . ?
Cu1 P2 C67 C68A -81.0(5) . . . . ?
Cu1 P2 C67 C69A 43.6(6) . . . . ?
Cu1 P2 C67 C70A 167.6(5) . . . . ?
Al1 O2 C22 C21 169.79(10) . . . . ?
Al1 O2 C22 C23 -2.41(14) . . . . ?
Al1 O2 C00G C13 5.13(13) . . . . ?
Al1 O2 C00G C17 -170.11(10) . . . . ?
Al1 O1 C1 Cu1 -165.99(6) . . . . ?
Al1 O1 C1 C2 6.43(14) . . . . ?
Al1 N1 C13 C14 173.01(11) . . . . ?
Al1 N1 C13 C00G -4.07(15) . . . . ?
Al1 N1 C35 C40 88.86(14) . . . . ?
Al1 N1 C35 C36 -91.88(14) . . . . ?
Al1 N2 C23 C22 -2.01(16) . . . . ?
Al1 N2 C23 C24 -177.12(12) . . . . ?
Al1 N2 C47 C52 -91.98(16) . . . . ?
Al1 N2 C47 C48 90.24(15) . . . . ?
Al1 C3 C2 C1 5.28(14) . . . . ?
Al1 C3 C2 C7 -173.80(11) . . . . ?
Al1 C3 C4 C5 -72.92(16) . . . . ?
O2 C22 C21 C26 -176.44(12) . . . . ?
O2 C22 C21 C18 1.53(19) . . . . ?
O2 C22 C23 N2 2.86(17) . . . . ?
O2 C22 C23 C24 178.65(11) . . . . ?
N1 Al1 O1 C1 -114.79(9) . . . . ?
N1 C13 C14 C15 -174.77(13) . . . . ?
N1 C13 C00G O2 -0.97(16) . . . . ?
N1 C13 C00G C17 173.88(13) . . . . ?
N1 C35 C40 C41 -0.73(19) . . . . ?
N1 C35 C40 C39 178.42(13) . . . . ?
N1 C35 C36 C37 -177.44(13) . . . . ?
N1 C35 C36 C44 1.6(2) . . . . ?
N2 Al1 O1 C1 112.25(9) . . . . ?
N2 C23 C24 C25 170.58(14) . . . . ?
N2 C47 C52 C51 -174.40(14) . . . . ?
N2 C47 C52 C54 4.3(2) . . . . ?
N2 C47 C48 C49 174.55(13) . . . . ?
N2 C47 C48 C56 -4.6(2) . . . . ?
C22 O2 C00G C13 134.60(11) . . . . ?
C22 O2 C00G C17 -40.63(16) . . . . ?
C22 C21 C26 C25 1.1(2) . . . . ?
C22 C21 C18 C17 -40.30(17) . . . . ?
C22 C21 C18 C20 76.97(16) . . . . ?
C22 C21 C18 C19 -162.36(14) . . . . ?
C22 C23 C24 C25 -4.6(2) . . . . ?
C13 N1 C35 C40 -75.62(15) . . . . ?
C13 N1 C35 C36 103.64(14) . . . . ?
C3 Al1 O1 C1 -2.80(9) . . . . ?
C3 C2 C1 Cu1 163.60(10) . . . . ?
C3 C2 C1 O1 -8.19(17) . . . . ?
C3 C2 C7 C8 128.27(16) . . . . ?
C3 C2 C7 C12 -52.1(2) . . . . ?
C3 C4 C5 C6 174.76(15) . . . . ?
C35 N1 C13 C14 -21.05(19) . . . . ?
C35 N1 C13 C00G 161.87(11) . . . . ?
C35 C40 C41 C42 -128.39(14) . . . . ?
C35 C40 C41 C43 108.09(15) . . . . ?
C35 C40 C39 C38 -0.7(2) . . . . ?
C35 C36 C37 C38 -1.3(2) . . . . ?
C35 C36 C44 C45 130.85(17) . . . . ?
C35 C36 C44 C46 -105.22(17) . . . . ?
C14 C13 C00G O2 -178.45(11) . . . . ?
C14 C13 C00G C17 -3.6(2) . . . . ?
C14 C15 C16 C17 -0.5(2) . . . . ?
C14 C15 C32 C31 -125.30(15) . . . . ?
C14 C15 C32 C34 116.13(16) . . . . ?
C14 C15 C32 C33 -5.2(2) . . . . ?
C2 C3 C4 C5 113.87(15) . . . . ?
C2 C7 C8 C9 -179.32(14) . . . . ?
C2 C7 C12 C11 -179.85(15) . . . . ?
C00G O2 C22 C21 40.53(16) . . . . ?
C00G O2 C22 C23 -131.68(12) . . . . ?
C00G C13 C14 C15 2.33(19) . . . . ?
C00G C17 C16 C15 -0.5(2) . . . . ?
C00G C17 C18 C21 40.12(17) . . . . ?
C00G C17 C18 C20 -76.78(16) . . . . ?
C00G C17 C18 C19 162.32(14) . . . . ?
C21 C22 C23 N2 -168.71(13) . . . . ?
C21 C22 C23 C24 7.1(2) . . . . ?
C21 C26 C25 C24 0.8(2) . . . . ?
C21 C26 C25 C29 177.24(14) . . . . ?
C40 C35 C36 C37 1.8(2) . . . . ?
C40 C35 C36 C44 -179.15(13) . . . . ?
C40 C39 C38 C37 1.2(3) . . . . ?
C26 C21 C18 C17 137.44(14) . . . . ?
C26 C21 C18 C20 -105.29(17) . . . . ?
C26 C21 C18 C19 15.4(2) . . . . ?
C26 C25 C29 C30 125.88(18) . . . . ?
C26 C25 C29 C28 5.0(2) . . . . ?
C26 C25 C29 C27 -114.53(18) . . . . ?
C23 N2 C47 C52 79.94(16) . . . . ?
C23 N2 C47 C48 -97.84(15) . . . . ?
C23 C22 C21 C26 -5.4(2) . . . . ?
C23 C22 C21 C18 172.56(13) . . . . ?
C23 C24 C25 C26 1.1(2) . . . . ?
C23 C24 C25 C29 -175.51(14) . . . . ?
C16 C15 C14 C13 -0.5(2) . . . . ?
C16 C15 C32 C31 54.03(19) . . . . ?
C16 C15 C32 C34 -64.54(18) . . . . ?
C16 C15 C32 C33 174.11(16) . . . . ?
C16 C17 C00G O2 177.24(11) . . . . ?
C16 C17 C00G C13 2.7(2) . . . . ?
C16 C17 C18 C21 -138.22(14) . . . . ?
C16 C17 C18 C20 104.88(17) . . . . ?
C16 C17 C18 C19 -16.0(2) . . . . ?
C1 C2 C7 C8 -50.82(18) . . . . ?
C1 C2 C7 C12 128.78(15) . . . . ?
C7 C2 C1 Cu1 -17.20(16) . . . . ?
C7 C2 C1 O1 171.01(12) . . . . ?
C7 C8 C9 C10 -0.8(3) . . . . ?
C7 C12 C11 C10 -0.8(3) . . . . ?
C47 N2 C23 C22 -174.86(12) . . . . ?
C47 N2 C23 C24 10.0(2) . . . . ?
C47 C52 C51 C50 -1.0(3) . . . . ?
C47 C52 C54 C53 124.67(16) . . . . ?
C47 C52 C54 C55 -111.37(18) . . . . ?
C47 C48 C49 C50 0.6(2) . . . . ?
C47 C48 C56 C58 78.10(19) . . . . ?
C47 C48 C56 C57 -158.10(15) . . . . ?
C36 C35 C40 C41 180.00(13) . . . . ?
C36 C35 C40 C39 -0.9(2) . . . . ?
C36 C37 C38 C39 -0.2(3) . . . . ?
C4 C3 C2 C1 179.79(12) . . . . ?
C4 C3 C2 C7 0.7(2) . . . . ?
C41 C40 C39 C38 178.52(15) . . . . ?
C24 C25 C29 C30 -57.6(2) . . . . ?
C24 C25 C29 C28 -178.51(17) . . . . ?
C24 C25 C29 C27 62.0(2) . . . . ?
C32 C15 C14 C13 178.82(12) . . . . ?
C32 C15 C16 C17 -179.82(13) . . . . ?
C39 C40 C41 C42 52.46(18) . . . . ?
C39 C40 C41 C43 -71.06(17) . . . . ?
C18 C17 C00G O2 -1.27(19) . . . . ?
C18 C17 C00G C13 -175.80(13) . . . . ?
C18 C17 C16 C15 177.84(13) . . . . ?
C18 C21 C26 C25 -176.62(14) . . . . ?
C52 C47 C48 C49 -3.2(2) . . . . ?
C52 C47 C48 C56 177.64(14) . . . . ?
C52 C51 C50 C49 -1.6(3) . . . . ?
C8 C7 C12 C11 -0.2(2) . . . . ?
C8 C9 C10 C11 -0.3(3) . . . . ?
C37 C36 C44 C45 -50.1(2) . . . . ?
C37 C36 C44 C46 73.82(19) . . . . ?
C12 C7 C8 C9 1.1(2) . . . . ?
C12 C11 C10 C9 1.1(3) . . . . ?
C48 C47 C52 C51 3.4(2) . . . . ?
C48 C47 C52 C54 -177.87(15) . . . . ?
C48 C49 C50 C51 1.8(3) . . . . ?
C44 C36 C37 C38 179.62(16) . . . . ?
C51 C52 C54 C53 -56.6(2) . . . . ?
C51 C52 C54 C55 67.4(2) . . . . ?
C54 C52 C51 C50 -179.76(17) . . . . ?
C49 C48 C56 C58 -101.02(19) . . . . ?
C49 C48 C56 C57 22.8(2) . . . . ?
C63 P2 C59 C60 -55.9(2) . . . . ?
C63 P2 C59 C61 71.0(2) . . . . ?
C63 P2 C59 C62 -174.1(2) . . . . ?
C63 P2 C67 C69 -50.9(3) . . . . ?
C63 P2 C67 C70 74.7(3) . . . . ?
C63 P2 C67 C68 -159.3(2) . . . . ?
C63 P2 C67 C68A 157.7(5) . . . . ?
C63 P2 C67 C69A -77.8(6) . . . . ?
C63 P2 C67 C70A 46.3(5) . . . . ?
C59 P2 C63 C66 -155.52(19) . . . . ?
C59 P2 C63 C64 -38.70(19) . . . . ?
C59 P2 C63 C65 80.8(2) . . . . ?
C59 P2 C63 C65A 40.2(5) . . . . ?
C59 P2 C63 C66A 168.8(4) . . . . ?
C59 P2 C63 C64A -85.3(3) . . . . ?
C59 P2 C67 C69 -172.4(3) . . . . ?
C59 P2 C67 C70 -46.9(3) . . . . ?
C59 P2 C67 C68 79.2(2) . . . . ?
C59 P2 C67 C68A 36.1(5) . . . . ?
C59 P2 C67 C69A 160.7(6) . . . . ?
C59 P2 C67 C70A -75.3(5) . . . . ?
C56 C48 C49 C50 179.77(16) . . . . ?
C67 P2 C63 C66 82.9(2) . . . . ?
C67 P2 C63 C64 -160.27(18) . . . . ?
C67 P2 C63 C65 -40.8(2) . . . . ?
C67 P2 C63 C65A -81.4(5) . . . . ?
C67 P2 C63 C66A 47.2(4) . . . . ?
C67 P2 C63 C64A 153.1(3) . . . . ?
C67 P2 C59 C60 65.4(2) . . . . ?
C67 P2 C59 C61 -167.7(2) . . . . ?
C67 P2 C59 C62 -52.8(3) . . . . ?

loop_
_smtbx_masks_void_nr
_smtbx_masks_void_average_x
_smtbx_masks_void_average_y
_smtbx_masks_void_average_z
_smtbx_masks_void_volume
_smtbx_masks_void_count_electrons
_smtbx_masks_void_content
1 -0.988 0.000 0.000 806.1 141.9 ?
2 0.141 0.406 0.450 8.1 0.0 ?
3 0.281 0.444 0.030 7.2 0.0 ?
4 0.719 0.556 0.970 7.2 0.0 ?
5 0.859 0.594 0.550 8.1 0.0 ?
